data_2107490
loop_
_publ_author_name
'Hejny, Clivia'
'Kahlenberg, Volker'
'Eberhard, Tim'
'Kr\"uger, Hannes'

_publ_section_title
;
 Melilite-like modulation and temperature-dependent evolution in the
 framework structure of K~2~Sc[Si~2~O~6~]F
;
_journal_coeditor_code DK5040
_journal_issue 2
_journal_name_full 'Acta Crystallographica Section B'
_journal_page_first 209
_journal_page_last 222
_journal_paper_doi 10.1107/S2052520615024865
_journal_volume 72
_journal_year 2016
_chemical_formula_sum 'F K2 O6 Sc Si2'
_chemical_formula_weight 294.3
_chemical_name_systematic ' ?'
_space_group_IT_number 136
_symmetry_cell_setting tetragonal
_symmetry_space_group_name_Hall '-P 4n 2n'
_symmetry_space_group_name_H-M 'P 42/m n m'
_cell_angle_alpha 90
_cell_angle_beta 90
_cell_angle_gamma 90
_cell_formula_units_Z 4
_cell_length_a 8.9705(4)
_cell_length_b 8.9705(4)
_cell_length_c 8.2615(4)
_cell_measurement_reflns_used 4774
_cell_measurement_temperature 293
_cell_measurement_theta_max 29.33
_cell_measurement_theta_min 3.02
_cell_modulation_dimension 2
_cell_volume 664.80(5)
_computing_cell_refinement
;
CrysAlisPro, Agilent Technologies,
Version 1.171.36.20 (release 27-06-2012 CrysAlis171 .NET)
(compiled Jul 11 2012,15:38:31)
;
_computing_data_collection
;
CrysAlisPro, Agilent Technologies,
Version 1.171.36.20 (release 27-06-2012 CrysAlis171 .NET)
(compiled Jul 11 2012,15:38:31)
;
_computing_data_reduction
;
CrysAlisPro, Agilent Technologies,
Version 1.171.36.20 (release 27-06-2012 CrysAlis171 .NET)
(compiled Jul 11 2012,15:38:31)
;
_diffrn_ambient_temperature 293
_diffrn_detector_area_resol_mean 10.3575
_diffrn_measured_fraction_theta_full 0.98
_diffrn_measured_fraction_theta_max 0.95
_diffrn_measurement_device 'four-cycle diffractometer'
_diffrn_measurement_device_type 'Xcalibur, Ruby, Gemini ultra'
_diffrn_measurement_method '\w scans'
_diffrn_radiation_monochromator graphite
_diffrn_radiation_probe x-ray
_diffrn_radiation_source 'Enhance (Mo) X-ray Source'
_diffrn_radiation_type 'Mo K\a'
_diffrn_radiation_wavelength 0.7107
_diffrn_reflns_av_R_equivalents 0.0541
_diffrn_reflns_av_unetI/netI 0.0436
_diffrn_reflns_limit_h_max 11
_diffrn_reflns_limit_h_min -12
_diffrn_reflns_limit_index_m_1_max 1
_diffrn_reflns_limit_index_m_1_min -1
_diffrn_reflns_limit_index_m_2_max 1
_diffrn_reflns_limit_index_m_2_min -1
_diffrn_reflns_limit_k_max 12
_diffrn_reflns_limit_k_min -10
_diffrn_reflns_limit_l_max 10
_diffrn_reflns_limit_l_min -10
_diffrn_reflns_number 36339
_diffrn_reflns_theta_full 28.73
_diffrn_reflns_theta_max 29.41
_diffrn_reflns_theta_min 3.03
_exptl_absorpt_coefficient_mu 2.728
_exptl_absorpt_correction_T_max 0.552
_exptl_absorpt_correction_T_min 0.406
_exptl_absorpt_correction_type analytical
_exptl_absorpt_process_details
;
CrysAlisPro, Agilent Technologies,
Version 1.171.36.20 (release 27-06-2012 CrysAlis171 .NET)
(compiled Jul 11 2012,15:38:31)
Analytical numeric absorption correction using a multifaceted crystal
            model based on expressions derived by R.C. Clark & J.S. Reid.
(Clark, R. C. & Reid, J. S. (1995). Acta Cryst. A51, 887-897)
;
_exptl_crystal_colour
;
;
_exptl_crystal_density_diffrn 2.9396
_exptl_crystal_description
;
;
_exptl_crystal_F_000 576
_exptl_crystal_size_max 0.455
_exptl_crystal_size_mid 0.41
_exptl_crystal_size_min 0.307
_refine_diff_density_max 1.69
_refine_diff_density_min -1.73
_refine_ls_extinction_coef 8000(200)
_refine_ls_extinction_method 'B-C type 1 Gaussian isotropic (Becker & Coppens, 1974)'
_refine_ls_goodness_of_fit_gt 1.83
_refine_ls_goodness_of_fit_ref 1.32
_refine_ls_number_constraints 0
_refine_ls_number_parameters 187
_refine_ls_number_reflns 4131
_refine_ls_number_restraints 0
_refine_ls_R_factor_all 0.1086
_refine_ls_R_factor_gt 0.0404
_refine_ls_shift/su_max 0.0366
_refine_ls_shift/su_mean 0.0060
_refine_ls_structure_factor_coef F
_refine_ls_weighting_details w=1/(\s^2^(F)+0.0001F^2^)
_refine_ls_weighting_scheme sigma
_refine_ls_wR_factor_gt 0.0540
_refine_ls_wR_factor_ref 0.0628
_reflns_number_gt 1684
_reflns_number_total 4131
_reflns_threshold_expression I>3\s(I)
_cod_data_source_file dk5040sup1.cif
_cod_data_source_block III_223K
_cod_depositor_comments
;
The following automatic conversions were performed:

'_diffrn_radiation_probe' value 'X-ray' changed to 'x-ray' according
to
/usr/data/users/saulius/crontab/automatic-downloads/rss-feeds/IUCr/lib/dictionaries/cif_core.dic
dictionary named 'cif_core.dic' version 2.4.2 from 2011-04-26.

Automatic conversion script
Id: cif_fix_values 4268 2015-11-12 08:31:59Z antanas 
;
_cod_original_sg_symbol_H-M 'P 42/m 21/n 2/m'
_cod_original_formula_sum 'F1 K2 O6 Sc1 Si2'
_cod_database_code 2107490

loop_
_space_group_symop_id
_space_group_symop_operation_xyz
1 x,y,z
2 -x,-y,z
3 -y+0.5,x+0.5,z+0.5
4 y+0.5,-x+0.5,z+0.5
5 -x+0.5,y+0.5,-z+0.5
6 x+0.5,-y+0.5,-z+0.5
7 y,x,-z
8 -y,-x,-z
9 -x,-y,-z
10 x,y,-z
11 y+0.5,-x+0.5,-z+0.5
12 -y+0.5,x+0.5,-z+0.5
13 x+0.5,-y+0.5,z+0.5
14 -x+0.5,y+0.5,z+0.5
15 -y,-x,z
16 y,x,z

loop_
_space_group_symop_ssg_id
_space_group_symop_ssg_operation_algebraic
1 x1,x2,x3,x4,x5
2 -x1,-x2,x3,-x4,-x5
3 -x2+1/2,x1+1/2,x3+1/2,-x5+1/2,x4+1/2
4 x2+1/2,-x1+1/2,x3+1/2,x5+1/2,-x4+1/2
5 -x1+1/2,x2+1/2,-x3+1/2,x5,x4
6 x1+1/2,-x2+1/2,-x3+1/2,-x5,-x4
7 x2,x1,-x3,x4+1/2,-x5+1/2
8 -x2,-x1,-x3,-x4+1/2,x5+1/2
9 -x1,-x2,-x3,-x4,-x5
10 x1,x2,-x3,x4,x5
11 x2+1/2,-x1+1/2,-x3+1/2,x5+1/2,-x4+1/2
12 -x2+1/2,x1+1/2,-x3+1/2,-x5+1/2,x4+1/2
13 x1+1/2,-x2+1/2,x3+1/2,-x5,-x4
14 -x1+1/2,x2+1/2,x3+1/2,x5,x4
15 -x2,-x1,x3,-x4+1/2,x5+1/2
16 x2,x1,x3,x4+1/2,-x5+1/2

loop_
_atom_site_label
_atom_site_type_symbol
_atom_site_fract_x
_atom_site_fract_y
_atom_site_fract_z
_atom_site_adp_type
_atom_site_U_iso_or_equiv
_atom_site_site_symmetry_multiplicity
_atom_site_occupancy
_atom_site_calc_flag
Sc Sc 0.5 0 0.25 Uani 0.00436(14) 4 1 d
K1 K 0.79288(5) 0.20712(5) 0 Uani 0.01446(17) 4 1 d
K2 K 0.34291(5) 0.34291(5) 0 Uani 0.0234(2) 4 1 d
Si Si 0.12243(4) 0.12243(4) 0.19662(7) Uani 0.00510(15) 8 1 d
O1 O 0 0 0.2591(3) Uani 0.0103(5) 4 1 d
O2 O 0.11661(15) 0.11661(15) 0 Uani 0.0127(5) 4 1 d
F F 0.5 0 0 Uani 0.0134(5) 4 1 d
O3 O 0.07265(12) 0.28124(11) 0.25894(14) Uani 0.0121(3) 16 1 d

loop_
_atom_site_aniso_label
_atom_site_aniso_type_symbol
_atom_site_aniso_U_11
_atom_site_aniso_U_22
_atom_site_aniso_U_33
_atom_site_aniso_U_12
_atom_site_aniso_U_13
_atom_site_aniso_U_23
Sc Sc 0.00438(19) 0.00438(19) 0.0043(3) 0 0 0
K1 K 0.0162(2) 0.0162(2) 0.0109(4) 0.0061(3) 0 0
K2 K 0.0288(3) 0.0288(3) 0.0125(4) -0.0191(3) 0 0
Si Si 0.0052(2) 0.0052(2) 0.0049(3) 0.00006(19) -0.00002(15) -0.00002(15)
O1 O 0.0110(7) 0.0110(7) 0.0087(12) -0.0048(8) 0 0
O2 O 0.0170(7) 0.0170(7) 0.0039(12) -0.0055(8) 0 0
F F 0.0199(9) 0.0154(9) 0.0048(10) -0.0019(7) 0 0
O3 O 0.0144(6) 0.0070(5) 0.0148(7) 0.0026(4) -0.0008(5) -0.0022(4)

loop_
_atom_site_displace_Fourier_atom_site_label
_atom_site_displace_Fourier_axis
_atom_site_displace_Fourier_wave_vector_seq_id
_atom_site_displace_Fourier_param_cos
_atom_site_displace_Fourier_param_sin
Sc x 1 0 -0.00441(5)
Sc y 1 0 -0.00736(5)
Sc z 1 -0.00033(7) 0
Sc x 2 0 -0.00736(5)
Sc y 2 0 0.00441(5)
Sc z 2 -0.00033(7) 0
Sc x 3 0 0.00046(6)
Sc y 3 0 0.00067(6)
Sc z 3 0.00053(10) 0
Sc x 4 0 -0.00067(6)
Sc y 4 0 0.00046(6)
Sc z 4 -0.00053(10) 0
K1 x 1 0.01404(7) 0.00554(6)
K1 y 1 0.01404(7) -0.00554(6)
K1 z 1 0 0
K1 x 2 -0.00583(7) 0.00135(7)
K1 y 2 -0.00583(7) 0.00135(7)
K1 z 2 0 0
K1 x 3 -0.00120(9) 0.00033(9)
K1 y 3 -0.00053(8) 0.00112(8)
K1 z 3 0 0
K1 x 4 0.00053(8) -0.00112(8)
K1 y 4 0.00120(9) -0.00033(9)
K1 z 4 0 0
K2 x 1 0.01659(9) -0.00719(9)
K2 y 1 -0.01659(9) 0.00719(9)
K2 z 1 0 0
K2 x 2 -0.00451(8) -0.00103(7)
K2 y 2 0.00451(8) -0.00103(7)
K2 z 2 0 0
K2 x 3 -0.00662(9) -0.00228(10)
K2 y 3 0.00534(9) 0.00205(10)
K2 z 3 0 0
K2 x 4 0.00534(9) -0.00205(10)
K2 y 4 -0.00662(9) 0.00228(10)
K2 z 4 0 0
Si x 1 0.00106(5) 0.00300(5)
Si y 1 -0.00106(5) -0.00300(5)
Si z 1 0 0
Si x 2 0.00471(5) -0.00744(5)
Si y 2 -0.00471(5) -0.00744(5)
Si z 2 0 0.00055(10)
Si x 3 -0.00039(7) -0.00013(7)
Si y 3 0.00006(6) 0.00118(7)
Si z 3 -0.00002(10) 0.00014(10)
Si x 4 0.00006(6) -0.00118(7)
Si y 4 -0.00039(7) 0.00013(7)
Si z 4 -0.00002(10) -0.00014(10)
O1 x 1 0 -0.0181(2)
O1 y 1 0 0.0181(2)
O1 z 1 0 0
O1 x 2 0 -0.00798(18)
O1 y 2 0 -0.00798(18)
O1 z 2 0 0
O1 x 3 0 0.0023(2)
O1 y 3 0 -0.0005(2)
O1 z 3 0.0001(4) 0
O1 x 4 0 0.0005(2)
O1 y 4 0 -0.0023(2)
O1 z 4 0.0001(4) 0
O2 x 1 0.0073(2) 0.0159(2)
O2 y 1 -0.0073(2) -0.0159(2)
O2 z 1 0 0
O2 x 2 0.0008(2) -0.00645(19)
O2 y 2 -0.0008(2) -0.00645(19)
O2 z 2 0 0
O2 x 3 0.0005(3) -0.0006(3)
O2 y 3 -0.0016(2) 0.0025(2)
O2 z 3 0 0
O2 x 4 -0.0016(2) -0.0025(2)
O2 y 4 0.0005(3) 0.0006(3)
O2 z 4 0 0
F x 1 0 -0.0144(2)
F y 1 0 -0.0012(2)
F z 1 0 0
F x 2 0 -0.0190(2)
F y 2 0 -0.0095(2)
F z 2 0 0
F x 3 0 -0.0022(3)
F y 3 0 0.0004(3)
F z 3 0 0
F x 4 0 -0.0025(3)
F y 4 0 -0.0004(3)
F z 4 0 0
O3 x 1 -0.01443(15) 0.01520(14)
O3 y 1 -0.00418(14) 0.00607(13)
O3 z 1 -0.00319(19) -0.01713(19)
O3 x 2 0.01674(14) -0.00338(14)
O3 y 2 0.00030(13) -0.00900(13)
O3 z 2 0.00341(19) 0.00330(19)
O3 x 3 0.00095(16) -0.00191(17)
O3 y 3 0.00140(16) 0.00131(15)
O3 z 3 -0.0022(3) -0.0004(3)
O3 x 4 0.00126(16) -0.00151(16)
O3 y 4 -0.00006(15) -0.00039(16)
O3 z 4 0.0018(3) 0.0000(3)

loop_
_atom_site_Fourier_wave_vector_seq_id
_jana_atom_site_fourier_wave_vector_q1_coeff
_jana_atom_site_fourier_wave_vector_q2_coeff
1 1 0
2 0 1
3 1 1
4 -1 1

loop_
_atom_site_U_Fourier_atom_site_label
_atom_site_U_Fourier_tens_elem
_atom_site_U_Fourier_wave_vector_seq_id
_atom_site_U_Fourier_param_cos
_atom_site_U_Fourier_param_sin
Sc U11 1 -0.0005(2) 0
Sc U22 1 0.0001(2) 0
Sc U33 1 -0.0001(3) 0
Sc U12 1 -0.00024(18) 0
Sc U13 1 0 -0.0002(2)
Sc U23 1 0 0.0001(2)
Sc U11 2 -0.0001(2) 0
Sc U22 2 0.0005(2) 0
Sc U33 2 0.0001(3) 0
Sc U12 2 -0.00024(18) 0
Sc U13 2 0 -0.0001(2)
Sc U23 2 0 -0.0002(2)
K1 U11 1 -0.0011(4) 0.0015(3)
K1 U22 1 0.0011(4) 0.0015(3)
K1 U33 1 0 -0.0004(6)
K1 U12 1 0 0.0007(4)
K1 U13 1 0 0
K1 U23 1 0 0
K1 U11 2 0.0027(4) -0.0007(4)
K1 U22 2 -0.0027(4) 0.0007(4)
K1 U33 2 0 0
K1 U12 2 0 0
K1 U13 2 0 0
K1 U23 2 0 0
K2 U11 1 0.0016(4) -0.0008(4)
K2 U22 1 -0.0016(4) 0.0008(4)
K2 U33 1 0 0
K2 U12 1 0 0
K2 U13 1 0 0
K2 U23 1 0 0
K2 U11 2 0.0007(4) -0.0186(4)
K2 U22 2 -0.0007(4) -0.0186(4)
K2 U33 2 0 0.0005(6)
K2 U12 2 0 0.0203(5)
K2 U13 2 0 0
K2 U23 2 0 0
Si U11 1 -0.0003(3) -0.0001(3)
Si U22 1 0.0003(3) 0.0001(3)
Si U33 1 0 0
Si U12 1 0 0
Si U13 1 -0.0002(2) 0.0001(2)
Si U23 1 0.0002(2) -0.0001(2)
Si U11 2 -0.0005(3) 0.0001(2)
Si U22 2 0.0005(3) 0.0001(2)
Si U33 2 0 -0.0002(5)
Si U12 2 0 -0.0004(3)
Si U13 2 -0.0001(2) -0.0001(2)
Si U23 2 0.0001(2) -0.0001(2)
O1 U11 1 -0.0006(11) 0
O1 U22 1 0.0006(11) 0
O1 U33 1 0 0
O1 U12 1 0 0
O1 U13 1 0 0.0038(9)
O1 U23 1 0 -0.0038(9)
O1 U11 2 0.0027(11) 0
O1 U22 2 -0.0027(11) 0
O1 U33 2 0 0
O1 U12 2 0 0
O1 U13 2 0 0.0000(8)
O1 U23 2 0 0.0000(8)
O2 U11 1 -0.0048(12) -0.0009(12)
O2 U22 1 0.0048(12) 0.0009(12)
O2 U33 1 0 0
O2 U12 1 0 0
O2 U13 1 0 0
O2 U23 1 0 0
O2 U11 2 -0.0024(12) -0.0013(10)
O2 U22 2 0.0024(12) -0.0013(10)
O2 U33 2 0 -0.0002(18)
O2 U12 2 0 0.0026(12)
O2 U13 2 0 0
O2 U23 2 0 0
F U11 1 -0.0027(14) 0
F U22 1 -0.0001(12) 0
F U33 1 0.0005(15) 0
F U12 1 0.0014(10) 0
F U13 1 0 0
F U23 1 0 0
F U11 2 0.0010(14) 0
F U22 2 0.0008(12) 0
F U33 2 -0.0016(15) 0
F U12 2 -0.0001(10) 0
F U13 2 0 0
F U23 2 0 0
O3 U11 1 0.0020(8) 0.0029(8)
O3 U22 1 0.0012(7) -0.0008(7)
O3 U33 1 0.0025(11) 0.0041(10)
O3 U12 1 0.0008(6) -0.0011(6)
O3 U13 1 -0.0015(7) -0.0018(7)
O3 U23 1 -0.0010(7) -0.0007(6)
O3 U11 2 -0.0012(8) 0.0015(8)
O3 U22 2 -0.0006(7) 0.0007(7)
O3 U33 2 0.0008(11) -0.0015(11)
O3 U12 2 -0.0015(6) -0.0009(6)
O3 U13 2 0.0003(7) 0.0020(7)
O3 U23 2 0.0008(6) 0.0004(6)

loop_
_atom_type_symbol
_atom_type_scat_dispersion_real
_atom_type_scat_dispersion_imag
_atom_type_scat_source
F 0.0171 0.0103 'International Tables Vol C tables 4.2.6.8 and 6.1.1.1'
K 0.2009 0.2494 'International Tables Vol C tables 4.2.6.8 and 6.1.1.1'
O 0.0106 0.0060 'International Tables Vol C tables 4.2.6.8 and 6.1.1.1'
Sc 0.2519 0.3716 'International Tables Vol C tables 4.2.6.8 and 6.1.1.1'
Si 0.0817 0.0704 'International Tables Vol C tables 4.2.6.8 and 6.1.1.1'

loop_
_cell_wave_vector_seq_id
_cell_wave_vector_x
_cell_wave_vector_y
_cell_wave_vector_z
1 0.298600 0.298600 0.000000
2 -0.298600 0.298600 0.000000

loop_
_geom_bond_atom_site_label_1
_geom_bond_atom_site_label_2
_geom_bond_site_ssg_symmetry_2
_geom_bond_distance_av
_geom_bond_distance_min
_geom_bond_distance_max
Sc F . 2.0700(14) 2.060(3) 2.0820(17)
Sc F 3_54555 2.0702(14) 2.060(3) 2.0820(17)
Sc O3 5_54555 2.078(5) 2.054(5) 2.100(6)
Sc O3 6_55555 2.078(5) 2.054(5) 2.100(6)
Sc O3 15_65555 2.078(5) 2.054(5) 2.100(6)
Sc O3 16_55555 2.078(5) 2.054(5) 2.100(6)
K1 O2 1_65555 3.026(9) 2.879(9) 3.218(9)
K1 O2 2_65555 3.022(9) 2.879(9) 3.218(9)
K1 O3 4_55455 2.808(7) 2.708(7) 2.941(7)
K1 O3 6_55555 2.815(7) 2.708(7) 2.940(7)
K1 O3 11_55555 2.808(7) 2.708(7) 2.941(7)
K1 O3 13_55455 2.815(7) 2.708(7) 2.940(7)
K2 O1 3_55455 2.825(5) 2.650(6) 2.996(5)
K2 O1 5_55555 2.825(5) 2.650(6) 2.996(5)
K2 O2 . 2.888(9) 2.802(9) 2.952(9)
K2 O3 . 3.280(7) 2.832(7) 3.716(7)
K2 O3 3_55455 3.068(7) 2.812(7) 3.569(7)
K2 O3 6_55555 3.087(7) 2.812(7) 3.569(7)
K2 O3 7_55555 3.295(7) 2.832(7) 3.716(7)
K2 O3 10_55555 3.280(7) 2.832(7) 3.716(7)
K2 O3 12_55555 3.068(7) 2.812(7) 3.569(7)
K2 O3 13_55455 3.087(7) 2.812(7) 3.569(7)
K2 O3 16_55555 3.295(7) 2.832(7) 3.716(7)
Si O1 . 1.647(4) 1.630(4) 1.664(4)
Si O2 . 1.632(2) 1.622(3) 1.641(2)
Si O3 . 1.590(6) 1.572(6) 1.608(6)
Si O3 16_55555 1.590(6) 1.572(6) 1.608(6)
